data_4325939
loop_
_publ_author_name
'Bryan A. Kuropatwa'
'Abdeljalil Assoud'
'Holger Kleinke'

_publ_section_title
;
 Crystal Structure and Physical Properties of the New Chalcogenides
 Ba3Cu17-x(S,Te)11 and Ba3Cu17-x(S,Te)11.5 with Two Different Cu Clusters
;
_journal_name_full 'Inorganic Chemistry'
_journal_page_first 7831
_journal_page_last 7837
_journal_paper_doi 10.1021/ic200984q
_journal_volume 50
_journal_year 2011
_chemical_formula_sum 'Ba3 Cu15.7 S7.05 Te3.95'
_chemical_formula_weight 2139.96
_chemical_name_systematic
; 
 ? 
;
_space_group_IT_number 166
_symmetry_cell_setting hexagonal
_symmetry_space_group_name_Hall '-R 3 2"'
_symmetry_space_group_name_H-M 'R -3 m :H'
_atom_sites_solution_hydrogens none
_atom_sites_solution_primary direct
_atom_sites_solution_secondary difmap
_audit_creation_method SHELXL-97
_cell_angle_alpha 90.00
_cell_angle_beta 90.00
_cell_angle_gamma 120.00
_cell_formula_units_Z 6
_cell_length_a 12.0091(10)
_cell_length_b 12.0091(10)
_cell_length_c 27.764(2)
_cell_measurement_temperature 298(2)
_cell_volume 3467.6(5)
_computing_structure_refinement 'SHELXL-97 (Sheldrick, 1997)'
_computing_structure_solution 'SHELXS-97 (Sheldrick, 1990)'
_diffrn_ambient_temperature 298(2)
_diffrn_measured_fraction_theta_full 0.998
_diffrn_measured_fraction_theta_max 0.998
_diffrn_radiation_monochromator graphite
_diffrn_radiation_source 'fine-focus sealed tube'
_diffrn_radiation_type MoK\a
_diffrn_radiation_wavelength 0.71073
_diffrn_reflns_av_R_equivalents 0.0377
_diffrn_reflns_av_sigmaI/netI 0.0171
_diffrn_reflns_limit_h_max 16
_diffrn_reflns_limit_h_min -16
_diffrn_reflns_limit_k_max 15
_diffrn_reflns_limit_k_min -16
_diffrn_reflns_limit_l_max 39
_diffrn_reflns_limit_l_min -38
_diffrn_reflns_number 13430
_diffrn_reflns_theta_full 30.04
_diffrn_reflns_theta_max 30.04
_diffrn_reflns_theta_min 3.39
_exptl_absorpt_coefficient_mu 24.628
_exptl_absorpt_correction_T_max 0.7460
_exptl_absorpt_correction_T_min 0.5005
_exptl_absorpt_correction_type empirical
_exptl_absorpt_process_details SADABS
_exptl_crystal_colour Black
_exptl_crystal_density_diffrn 6.149
_exptl_crystal_F_000 5650
_exptl_crystal_size_max 0.09
_exptl_crystal_size_mid 0.06
_exptl_crystal_size_min 0.02
_refine_diff_density_max 1.092
_refine_diff_density_min -1.017
_refine_diff_density_rms 0.159
_refine_ls_extinction_coef 0.000119(4)
_refine_ls_extinction_expression Fc^*^=kFc[1+0.001xFc^2^\l^3^/sin(2\q)]^-1/4^
_refine_ls_extinction_method SHELXL
_refine_ls_goodness_of_fit_ref 1.063
_refine_ls_hydrogen_treatment none
_refine_ls_matrix_type full
_refine_ls_number_parameters 81
_refine_ls_number_reflns 1283
_refine_ls_number_restraints 0
_refine_ls_restrained_S_all 1.063
_refine_ls_R_factor_all 0.0199
_refine_ls_R_factor_gt 0.0162
_refine_ls_shift/su_max 0.005
_refine_ls_shift/su_mean 0.001
_refine_ls_structure_factor_coef Fsqd
_refine_ls_weighting_details 'calc w=1/[\s^2^(Fo^2^)+(0.0056P)^2^+28.0982P] where P=(Fo^2^+2Fc^2^)/3'
_refine_ls_weighting_scheme calc
_refine_ls_wR_factor_gt 0.0272
_refine_ls_wR_factor_ref 0.0283
_reflns_number_gt 1178
_reflns_number_total 1283
_reflns_threshold_expression >2sigma(I)
_cod_data_source_file ic200984q_si_003.cif
_cod_data_source_block Ba3Cu157S705Te395
_cod_original_sg_symbol_H-M 'R -3 m'
_cod_original_formula_sum 'Ba3 Cu15.70 S7.05 Te3.95'
_cod_database_code 4325939

loop_
_symmetry_equiv_pos_as_xyz
'x, y, z'
'-y, x-y, z'
'-x+y, -x, z'
'y, x, -z'
'x-y, -y, -z'
'-x, -x+y, -z'
'x+2/3, y+1/3, z+1/3'
'-y+2/3, x-y+1/3, z+1/3'
'-x+y+2/3, -x+1/3, z+1/3'
'y+2/3, x+1/3, -z+1/3'
'x-y+2/3, -y+1/3, -z+1/3'
'-x+2/3, -x+y+1/3, -z+1/3'
'x+1/3, y+2/3, z+2/3'
'-y+1/3, x-y+2/3, z+2/3'
'-x+y+1/3, -x+2/3, z+2/3'
'y+1/3, x+2/3, -z+2/3'
'x-y+1/3, -y+2/3, -z+2/3'
'-x+1/3, -x+y+2/3, -z+2/3'
'-x, -y, -z'
'y, -x+y, -z'
'x-y, x, -z'
'-y, -x, z'
'-x+y, y, z'
'x, x-y, z'
'-x+2/3, -y+1/3, -z+1/3'
'y+2/3, -x+y+1/3, -z+1/3'
'x-y+2/3, x+1/3, -z+1/3'
'-y+2/3, -x+1/3, z+1/3'
'-x+y+2/3, y+1/3, z+1/3'
'x+2/3, x-y+1/3, z+1/3'
'-x+1/3, -y+2/3, -z+2/3'
'y+1/3, -x+y+2/3, -z+2/3'
'x-y+1/3, x+2/3, -z+2/3'
'-y+1/3, -x+2/3, z+2/3'
'-x+y+1/3, y+2/3, z+2/3'
'x+1/3, x-y+2/3, z+2/3'

loop_
_atom_site_label
_atom_site_type_symbol
_atom_site_fract_x
_atom_site_fract_y
_atom_site_fract_z
_atom_site_U_iso_or_equiv
_atom_site_adp_type
_atom_site_occupancy
_atom_site_symmetry_multiplicity
_atom_site_calc_flag
_atom_site_refinement_flags
Ba Ba 0.470164(13) 0.529836(13) 0.086879(9) 0.01327(7) Uani 1 2 d S
Te1 Te 0.775101(13) 0.224899(13) 0.110205(9) 0.01059(9) Uani 0.9830(16) 2 d SP
S1 S 0.775101(13) 0.224899(13) 0.110205(9) 0.01059(9) Uani 0.0170 2 d SP
Te2 Te 0.0000 0.0000 0.074412(17) 0.01215(11) Uani 1 6 d S
S3 S 0.31968(9) 0.0000 0.0000 0.0116(2) Uani 1 2 d S
S4 S 0.0000 0.0000 0.36128(6) 0.0115(3) Uani 1 6 d S
S5 S 0.47630(5) 0.52370(5) 0.20644(3) 0.01115(19) Uani 1 2 d S
Cu1 Cu 0.22846(5) 0.01116(4) 0.134368(16) 0.02460(15) Uani 0.987(2) 1 d P
Cu2 Cu 0.4274(6) 0.5726(6) 0.3480(3) 0.027(3) Uani 0.49(6) 2 d SP
Cu3 Cu 0.52308(3) 0.47692(3) 0.28218(2) 0.0221(2) Uani 0.987(3) 2 d SP
Cu4 Cu 0.54696(3) 0.45304(3) 0.37877(2) 0.0233(2) Uani 0.979(3) 2 d SP
Cu5 Cu 0.0000 0.0000 0.16634(4) 0.0217(4) Uani 0.954(5) 6 d SP
Cu2B Cu 0.4464(18) 0.6103(19) 0.3507(3) 0.0259(13) Uani 0.24(3) 1 d P
Cu6 Cu 0.3333 0.6667 0.399(3) 0.02(3) Uani 0.013(4) 6 d SP

loop_
_atom_site_aniso_label
_atom_site_aniso_U_11
_atom_site_aniso_U_22
_atom_site_aniso_U_33
_atom_site_aniso_U_23
_atom_site_aniso_U_13
_atom_site_aniso_U_12
Ba 0.01134(10) 0.01134(10) 0.01505(12) 0.00069(5) -0.00069(5) 0.00411(10)
Te1 0.01148(12) 0.01148(12) 0.00932(13) -0.00015(5) 0.00015(5) 0.00612(11)
S1 0.01148(12) 0.01148(12) 0.00932(13) -0.00015(5) 0.00015(5) 0.00612(11)
Te2 0.01131(14) 0.01131(14) 0.0138(2) 0.000 0.000 0.00565(7)
S3 0.0126(4) 0.0120(5) 0.0099(4) 0.0011(4) 0.00056(18) 0.0060(2)
S4 0.0108(5) 0.0108(5) 0.0128(8) 0.000 0.000 0.0054(3)
S5 0.0103(3) 0.0103(3) 0.0119(4) -0.00026(18) 0.00026(18) 0.0044(4)
Cu1 0.0314(3) 0.0120(2) 0.0298(3) -0.00186(17) 0.00316(19) 0.0104(2)
Cu2 0.042(7) 0.042(7) 0.0175(13) 0.0018(6) -0.0018(6) 0.037(7)
Cu3 0.0241(3) 0.0241(3) 0.0152(3) 0.00209(12) -0.00209(12) 0.0098(3)
Cu4 0.0231(3) 0.0231(3) 0.0251(3) 0.00407(12) -0.00407(12) 0.0126(3)
Cu5 0.0259(5) 0.0259(5) 0.0135(5) 0.000 0.000 0.0129(2)
Cu2B 0.0311(15) 0.028(4) 0.0259(19) 0.002(2) -0.0080(18) 0.020(3)
Cu6 0.02(3) 0.02(3) 0.01(4) 0.000 0.000 0.011(16)

loop_
_atom_type_symbol
_atom_type_description
_atom_type_scat_dispersion_real
_atom_type_scat_dispersion_imag
_atom_type_scat_source
S S 0.1246 0.1234 'International Tables Vol C Tables 4.2.6.8 and 6.1.1.4'
Cu Cu 0.3201 1.2651 'International Tables Vol C Tables 4.2.6.8 and 6.1.1.4'
Te Te -0.5308 1.6751 'International Tables Vol C Tables 4.2.6.8 and 6.1.1.4'
Ba Ba -0.3244 2.2819 'International Tables Vol C Tables 4.2.6.8 and 6.1.1.4'

loop_
_geom_angle_atom_site_label_1
_geom_angle_atom_site_label_2
_geom_angle_atom_site_label_3
_geom_angle
_geom_angle_site_symmetry_1
_geom_angle_site_symmetry_3
S5 Ba S5 111.44(4) 27 26_455
S5 Ba S4 78.44(2) 27 13_554
S5 Ba S4 78.44(2) 26_455 13_554
S5 Ba S3 152.21(2) 27 21
S5 Ba S3 78.49(2) 26_455 21
S4 Ba S3 78.39(2) 13_554 21
S5 Ba S3 78.49(2) 27 3_665
S5 Ba S3 152.21(2) 26_455 3_665
S4 Ba S3 78.39(2) 13_554 3_665
S3 Ba S3 82.01(3) 21 3_665
S5 Ba S5 70.16(2) 27 .
S5 Ba S5 70.16(2) 26_455 .
S4 Ba S5 122.10(3) 13_554 .
S3 Ba S5 136.310(14) 21 .
S3 Ba S5 136.310(14) 3_665 .
S5 Ba Te1 81.157(16) 27 2_655
S5 Ba Te1 137.881(17) 26_455 2_655
S4 Ba Te1 143.257(12) 13_554 2_655
S3 Ba Te1 109.418(10) 21 2_655
S3 Ba Te1 67.752(9) 3_665 2_655
S5 Ba Te1 77.814(16) . 2_655
S5 Ba S1 81.157(16) 27 2_655
S5 Ba S1 137.881(17) 26_455 2_655
S4 Ba S1 143.257(12) 13_554 2_655
S3 Ba S1 109.418(10) 21 2_655
S3 Ba S1 67.752(9) 3_665 2_655
S5 Ba S1 77.814(16) . 2_655
Te1 Ba S1 0.000(11) 2_655 2_655
S5 Ba S1 137.881(17) 27 3_665
S5 Ba S1 81.157(16) 26_455 3_665
S4 Ba S1 143.257(12) 13_554 3_665
S3 Ba S1 67.752(9) 21 3_665
S3 Ba S1 109.418(10) 3_665 3_665
S5 Ba S1 77.814(16) . 3_665
Te1 Ba S1 65.622(10) 2_655 3_665
S1 Ba S1 65.622(10) 2_655 3_665
S5 Ba Te1 137.881(17) 27 3_665
S5 Ba Te1 81.157(16) 26_455 3_665
S4 Ba Te1 143.257(12) 13_554 3_665
S3 Ba Te1 67.752(9) 21 3_665
S3 Ba Te1 109.418(10) 3_665 3_665
S5 Ba Te1 77.814(16) . 3_665
Te1 Ba Te1 65.622(10) 2_655 3_665
S1 Ba Te1 65.622(10) 2_655 3_665
S1 Ba Te1 0.000(8) 3_665 3_665
S5 Ba Cu2B 113.2(3) 27 26_455
S5 Ba Cu2B 76.9(3) 26_455 26_455
S4 Ba Cu2B 36.7(3) 13_554 26_455
S3 Ba Cu2B 41.7(3) 21 26_455
S3 Ba Cu2B 75.3(3) 3_665 26_455
S5 Ba Cu2B 145.1(3) . 26_455
Te1 Ba Cu2B 136.7(3) 2_655 26_455
S1 Ba Cu2B 136.7(3) 2_655 26_455
S1 Ba Cu2B 108.7(3) 3_665 26_455
Te1 Ba Cu2B 108.7(3) 3_665 26_455
S5 Ba Cu2B 76.9(3) 27 11_565
S5 Ba Cu2B 113.2(3) 26_455 11_565
S4 Ba Cu2B 36.7(3) 13_554 11_565
S3 Ba Cu2B 75.3(3) 21 11_565
S3 Ba Cu2B 41.7(3) 3_665 11_565
S5 Ba Cu2B 145.1(3) . 11_565
Te1 Ba Cu2B 108.7(3) 2_655 11_565
S1 Ba Cu2B 108.7(3) 2_655 11_565
S1 Ba Cu2B 136.7(3) 3_665 11_565
Te1 Ba Cu2B 136.7(3) 3_665 11_565
Cu2B Ba Cu2B 44.2(6) 26_455 11_565
Cu6 Te1 Cu2B 50.9(15) 13_544 34_654
Cu6 Te1 Cu2B 50.9(15) 13_544 13_544
Cu2B Te1 Cu2B 14.8(8) 34_654 13_544
Cu6 Te1 Cu2 54.9(15) 13_544 13_544
Cu2B Te1 Cu2 8.6(3) 34_654 13_544
Cu2B Te1 Cu2 8.6(3) 13_544 13_544
Cu6 Te1 Cu1 150.2(6) 13_544 23_655
Cu2B Te1 Cu1 110.0(4) 34_654 23_655
Cu2B Te1 Cu1 117.4(4) 13_544 23_655
Cu2 Te1 Cu1 110.0(2) 13_544 23_655
Cu6 Te1 Cu1 150.2(6) 13_544 2_655
Cu2B Te1 Cu1 117.4(4) 34_654 2_655
Cu2B Te1 Cu1 110.0(4) 13_544 2_655
Cu2 Te1 Cu1 110.0(2) 13_544 2_655
Cu1 Te1 Cu1 54.61(2) 23_655 2_655
Cu6 Te1 Cu5 63.6(14) 13_544 25
Cu2B Te1 Cu5 113.9(4) 34_654 25
Cu2B Te1 Cu5 113.9(4) 13_544 25
Cu2 Te1 Cu5 118.5(3) 13_544 25
Cu1 Te1 Cu5 123.832(19) 23_655 25
Cu1 Te1 Cu5 123.832(19) 2_655 25
Cu6 Te1 Cu1 117.8(12) 13_544 11
Cu2B Te1 Cu1 159.3(4) 34_654 11
Cu2B Te1 Cu1 145.1(4) 13_544 11
Cu2 Te1 Cu1 153.13(4) 13_544 11
Cu1 Te1 Cu1 86.933(15) 23_655 11
Cu1 Te1 Cu1 62.296(18) 2_655 11
Cu5 Te1 Cu1 61.594(19) 25 11
Cu6 Te1 Cu1 117.8(12) 13_544 26
Cu2B Te1 Cu1 145.1(4) 34_654 26
Cu2B Te1 Cu1 159.3(4) 13_544 26
Cu2 Te1 Cu1 153.13(4) 13_544 26
Cu1 Te1 Cu1 62.296(18) 23_655 26
Cu1 Te1 Cu1 86.933(15) 2_655 26
Cu5 Te1 Cu1 61.594(19) 25 26
Cu1 Te1 Cu1 53.283(19) 11 26
Cu6 Te1 Cu4 111.9(14) 13_544 13_544
Cu2B Te1 Cu4 61.7(4) 34_654 13_544
Cu2B Te1 Cu4 61.7(4) 13_544 13_544
Cu2 Te1 Cu4 57.0(3) 13_544 13_544
Cu1 Te1 Cu4 59.921(16) 23_655 13_544
Cu1 Te1 Cu4 59.921(16) 2_655 13_544
Cu5 Te1 Cu4 175.54(2) 25 13_544
Cu1 Te1 Cu4 122.218(17) 11 13_544
Cu1 Te1 Cu4 122.218(17) 26 13_544
Cu6 Te1 Ba 82.08(19) 13_544 2_655
Cu2B Te1 Ba 71.8(4) 34_654 2_655
Cu2B Te1 Ba 86.6(4) 13_544 2_655
Cu2 Te1 Ba 79.332(12) 13_544 2_655
Cu1 Te1 Ba 69.166(10) 23_655 2_655
Cu1 Te1 Ba 123.041(12) 2_655 2_655
Cu5 Te1 Ba 93.140(6) 25 2_655
Cu1 Te1 Ba 127.105(12) 11 2_655
Cu1 Te1 Ba 73.897(11) 26 2_655
Cu4 Te1 Ba 86.061(6) 13_544 2_655
Cu6 Te1 Ba 82.08(19) 13_544 3_665
Cu2B Te1 Ba 86.6(4) 34_654 3_665
Cu2B Te1 Ba 71.8(4) 13_544 3_665
Cu2 Te1 Ba 79.333(12) 13_544 3_665
Cu1 Te1 Ba 123.041(12) 23_655 3_665
Cu1 Te1 Ba 69.166(10) 2_655 3_665
Cu5 Te1 Ba 93.140(6) 25 3_665
Cu1 Te1 Ba 73.897(11) 11 3_665
Cu1 Te1 Ba 127.105(12) 26 3_665
Cu4 Te1 Ba 86.061(6) 13_544 3_665
Ba Te1 Ba 158.208(11) 2_655 3_665
Cu5 Te2 Cu4 107.909(17) . 13_444
Cu5 Te2 Cu4 107.909(17) . 14_544
Cu4 Te2 Cu4 110.988(16) 13_444 14_544
Cu5 Te2 Cu4 107.909(17) . 15_554
Cu4 Te2 Cu4 110.988(16) 13_444 15_554
Cu4 Te2 Cu4 110.986(16) 14_544 15_554
Cu5 Te2 Cu3 102.201(13) . 25
Cu4 Te2 Cu3 149.89(3) 13_444 25
Cu4 Te2 Cu3 57.993(4) 14_544 25
Cu4 Te2 Cu3 57.993(4) 15_554 25
Cu5 Te2 Cu3 102.200(13) . 27_445
Cu4 Te2 Cu3 57.993(4) 13_444 27_445
Cu4 Te2 Cu3 57.995(4) 14_544 27_445
Cu4 Te2 Cu3 149.89(3) 15_554 27_445
Cu3 Te2 Cu3 115.659(9) 25 27_445
Cu5 Te2 Cu3 102.200(13) . 26_455
Cu4 Te2 Cu3 57.993(4) 13_444 26_455
Cu4 Te2 Cu3 149.89(3) 14_544 26_455
Cu4 Te2 Cu3 57.995(4) 15_554 26_455
Cu3 Te2 Cu3 115.659(9) 25 26_455
Cu3 Te2 Cu3 115.657(9) 27_445 26_455
Cu3 S3 Cu3 117.42(5) 15_554 25
Cu3 S3 Cu4 68.34(3) 15_554 15_554
Cu3 S3 Cu4 69.75(3) 25 15_554
Cu3 S3 Cu4 69.75(3) 15_554 25
Cu3 S3 Cu4 68.34(3) 25 25
Cu4 S3 Cu4 92.97(5) 15_554 25
Cu3 S3 Cu2B 128.9(2) 15_554 10_445
Cu3 S3 Cu2B 73.3(4) 25 10_445
Cu4 S3 Cu2B 142.8(4) 15_554 10_445
Cu4 S3 Cu2B 69.7(4) 25 10_445
Cu3 S3 Cu2B 73.3(4) 15_554 15_554
Cu3 S3 Cu2B 128.9(2) 25 15_554
Cu4 S3 Cu2B 69.7(4) 15_554 15_554
Cu4 S3 Cu2B 142.8(4) 25 15_554
Cu2B S3 Cu2B 141.8(9) 10_445 15_554
Cu3 S3 Cu2 127.05(19) 15_554 25
Cu3 S3 Cu2 65.7(2) 25 25
Cu4 S3 Cu2 134.6(2) 15_554 25
Cu4 S3 Cu2 63.3(2) 25 25
Cu2B S3 Cu2 8.9(4) 10_445 25
Cu2B S3 Cu2 150.2(6) 15_554 25
Cu3 S3 Cu2 65.7(2) 15_554 15_554
Cu3 S3 Cu2 127.05(19) 25 15_554
Cu4 S3 Cu2 63.3(2) 15_554 15_554
Cu4 S3 Cu2 134.6(2) 25 15_554
Cu2B S3 Cu2 150.2(6) 10_445 15_554
Cu2B S3 Cu2 8.9(4) 15_554 15_554
Cu2 S3 Cu2 158.8(4) 25 15_554
Cu3 S3 Ba 78.108(16) 15_554 20
Cu3 S3 Ba 152.576(19) 25 20
Cu4 S3 Ba 137.155(12) 15_554 20
Cu4 S3 Ba 99.809(16) 25 20
Cu2B S3 Ba 79.4(4) 10_445 20
Cu2B S3 Ba 75.8(2) 15_554 20
Cu2 S3 Ba 86.9(2) 25 20
Cu2 S3 Ba 79.2(2) 15_554 20
Cu3 S3 Ba 152.575(19) 15_554 2_655
Cu3 S3 Ba 78.110(16) 25 2_655
Cu4 S3 Ba 99.808(16) 15_554 2_655
Cu4 S3 Ba 137.155(12) 25 2_655
Cu2B S3 Ba 75.8(2) 10_445 2_655
Cu2B S3 Ba 79.4(4) 15_554 2_655
Cu2 S3 Ba 79.2(2) 25 2_655
Cu2 S3 Ba 86.9(2) 15_554 2_655
Ba S3 Ba 97.99(3) 20 2_655
Cu2B S4 Cu2B 17.9(10) 31 16_445
Cu2B S4 Cu2B 76.4(10) 31 18_545
Cu2B S4 Cu2B 90.3(6) 16_445 18_545
Cu2B S4 Cu2B 90.3(6) 31 33_545
Cu2B S4 Cu2B 76.4(10) 16_445 33_545
Cu2B S4 Cu2B 101.4(8) 18_545 33_545
Cu2B S4 Cu2B 90.3(6) 31 32_445
Cu2B S4 Cu2B 101.4(8) 16_445 32_445
Cu2B S4 Cu2B 17.9(10) 18_545 32_445
Cu2B S4 Cu2B 90.3(6) 33_545 32_445
Cu2B S4 Cu2B 101.4(8) 31 17
Cu2B S4 Cu2B 90.3(6) 16_445 17
Cu2B S4 Cu2B 90.3(6) 18_545 17
Cu2B S4 Cu2B 17.9(10) 33_545 17
Cu2B S4 Cu2B 76.4(10) 32_445 17
Cu2B S4 Cu2 9.9(4) 31 31
Cu2B S4 Cu2 9.9(4) 16_445 31
Cu2B S4 Cu2 86.1(6) 18_545 31
Cu2B S4 Cu2 86.1(6) 33_545 31
Cu2B S4 Cu2 99.3(3) 32_445 31
Cu2B S4 Cu2 99.3(3) 17 31
Cu2B S4 Cu2 86.1(6) 31 32_445
Cu2B S4 Cu2 99.3(3) 16_445 32_445
Cu2B S4 Cu2 9.9(4) 18_545 32_445
Cu2B S4 Cu2 99.3(3) 33_545 32_445
Cu2B S4 Cu2 9.9(4) 32_445 32_445
Cu2B S4 Cu2 86.1(6) 17 32_445
Cu2 S4 Cu2 95.7(4) 31 32_445
Cu2B S4 Cu2 99.3(3) 31 33_545
Cu2B S4 Cu2 86.1(6) 16_445 33_545
Cu2B S4 Cu2 99.3(3) 18_545 33_545
Cu2B S4 Cu2 9.9(4) 33_545 33_545
Cu2B S4 Cu2 86.1(6) 32_445 33_545
Cu2B S4 Cu2 9.9(4) 17 33_545
Cu2 S4 Cu2 95.7(4) 31 33_545
Cu2 S4 Cu2 95.6(4) 32_445 33_545
Cu2B S4 Cu6 54.9(4) 31 31
Cu2B S4 Cu6 54.9(4) 16_445 31
Cu2B S4 Cu6 54.9(4) 18_545 31
Cu2B S4 Cu6 54.9(4) 33_545 31
Cu2B S4 Cu6 54.9(4) 32_445 31
Cu2B S4 Cu6 54.9(4) 17 31
Cu2 S4 Cu6 58.8(3) 31 31
Cu2 S4 Cu6 58.8(3) 32_445 31
Cu2 S4 Cu6 58.8(3) 33_545 31
Cu2B S4 Ba 169.4(5) 31 7_445
Cu2B S4 Ba 169.4(5) 16_445 7_445
Cu2B S4 Ba 93.1(5) 18_545 7_445
Cu2B S4 Ba 93.1(5) 33_545 7_445
Cu2B S4 Ba 79.7(4) 32_445 7_445
Cu2B S4 Ba 79.7(4) 17 7_445
Cu2 S4 Ba 178.7(3) 31 7_445
Cu2 S4 Ba 83.51(17) 32_445 7_445
Cu2 S4 Ba 83.51(17) 33_545 7_445
Cu6 S4 Ba 119.90(3) 31 7_445
Cu2B S4 Ba 93.1(5) 31 8
Cu2B S4 Ba 79.7(4) 16_445 8
Cu2B S4 Ba 169.4(5) 18_545 8
Cu2B S4 Ba 79.7(4) 33_545 8
Cu2B S4 Ba 169.4(5) 32_445 8
Cu2B S4 Ba 93.1(5) 17 8
Cu2 S4 Ba 83.51(17) 31 8
Cu2 S4 Ba 178.7(3) 32_445 8
Cu2 S4 Ba 83.51(17) 33_545 8
Cu6 S4 Ba 119.90(3) 31 8
Ba S4 Ba 97.32(3) 7_445 8
Cu1 S5 Cu1 80.08(4) 10 25
Cu1 S5 Cu3 76.41(3) 10 .
Cu1 S5 Cu3 76.41(3) 25 .
Cu1 S5 Ba 84.400(15) 10 27
Cu1 S5 Ba 156.92(4) 25 27
Cu3 S5 Ba 83.42(2) . 27
Cu1 S5 Ba 156.92(4) 10 26_455
Cu1 S5 Ba 84.400(15) 25 26_455
Cu3 S5 Ba 83.42(2) . 26_455
Ba S5 Ba 104.52(3) 27 26_455
Cu1 S5 Ba 86.36(3) 10 .
Cu1 S5 Ba 86.36(3) 25 .
Cu3 S5 Ba 157.37(5) . .
Ba S5 Ba 109.70(2) 27 .
Ba S5 Ba 109.70(2) 26_455 .
S5 Cu1 Cu1 168.46(2) 25 24
S5 Cu1 S1 125.28(3) 25 3_665
Cu1 Cu1 S1 62.695(10) 24 3_665
S5 Cu1 Te1 125.28(3) 25 3_665
Cu1 Cu1 Te1 62.695(10) 24 3_665
S1 Cu1 Te1 0.000(12) 3_665 3_665
S5 Cu1 S1 120.96(3) 25 27_445
Cu1 Cu1 S1 63.358(10) 24 27_445
S1 Cu1 S1 93.068(15) 3_665 27_445
Te1 Cu1 S1 93.068(15) 3_665 27_445
S5 Cu1 Te1 120.96(3) 25 27_445
Cu1 Cu1 Te1 63.358(10) 24 27_445
S1 Cu1 Te1 93.068(15) 3_665 27_445
Te1 Cu1 Te1 93.068(15) 3_665 27_445
S1 Cu1 Te1 0.000(14) 27_445 27_445
S5 Cu1 Cu4 111.29(3) 25 15_554
Cu1 Cu1 Cu4 63.402(11) 24 15_554
S1 Cu1 Cu4 62.444(17) 3_665 15_554
Te1 Cu1 Cu4 62.444(17) 3_665 15_554
S1 Cu1 Cu4 126.759(18) 27_445 15_554
Te1 Cu1 Cu4 126.759(18) 27_445 15_554
S5 Cu1 Cu3 53.08(3) 25 25
Cu1 Cu1 Cu3 118.603(15) 24 25
S1 Cu1 Cu3 106.441(17) 3_665 25
Te1 Cu1 Cu3 106.441(17) 3_665 25
S1 Cu1 Cu3 158.93(2) 27_445 25
Te1 Cu1 Cu3 158.93(2) 27_445 25
Cu4 Cu1 Cu3 59.649(16) 15_554 25
S5 Cu1 Cu5 108.04(2) 25 .
Cu1 Cu1 Cu5 63.988(9) 24 .
S1 Cu1 Cu5 126.527(16) 3_665 .
Te1 Cu1 Cu5 126.527(16) 3_665 .
S1 Cu1 Cu5 59.05(2) 27_445 .
Te1 Cu1 Cu5 59.05(2) 27_445 .
Cu4 Cu1 Cu5 96.85(3) 15_554 .
Cu3 Cu1 Cu5 101.78(2) 25 .
S5 Cu1 Cu1 101.29(2) 25 12
Cu1 Cu1 Cu1 90.0 24 12
S1 Cu1 Cu1 59.930(16) 3_665 12
Te1 Cu1 Cu1 59.930(16) 3_665 12
S1 Cu1 Cu1 57.774(15) 27_445 12
Te1 Cu1 Cu1 57.774(15) 27_445 12
Cu4 Cu1 Cu1 122.37(3) 15_554 12
Cu3 Cu1 Cu1 139.72(2) 25 12
Cu5 Cu1 Cu1 116.78(3) . 12
S5 Cu1 Cu1 49.96(2) 25 22
Cu1 Cu1 Cu1 120.0 24 22
S1 Cu1 Cu1 165.503(11) 3_665 22
Te1 Cu1 Cu1 165.503(11) 3_665 22
S1 Cu1 Cu1 100.741(11) 27_445 22
Te1 Cu1 Cu1 100.741(11) 27_445 22
Cu4 Cu1 Cu1 105.044(16) 15_554 22
Cu3 Cu1 Cu1 59.286(11) 25 22
Cu5 Cu1 Cu1 59.350(9) . 22
Cu1 Cu1 Cu1 131.986(14) 12 22
S5 Cu1 Ba 58.08(2) 25 2_655
Cu1 Cu1 Ba 129.041(8) 24 2_655
S1 Cu1 Ba 67.199(11) 3_665 2_655
Te1 Cu1 Ba 67.199(11) 3_665 2_655
S1 Cu1 Ba 129.389(17) 27_445 2_655
Te1 Cu1 Ba 129.389(17) 27_445 2_655
Cu4 Cu1 Ba 86.068(16) 15_554 2_655
Cu3 Cu1 Ba 67.549(15) 25 2_655
Cu5 Cu1 Ba 165.643(16) . 2_655
Cu1 Cu1 Ba 72.413(15) 12 2_655
Cu1 Cu1 Ba 106.304(8) 22 2_655
Cu2B Cu2 S4 71(3) 22_665 31
Cu2B Cu2 Cu6 60(3) 22_665 .
S4 Cu2 Cu6 67.1(14) 31 .
Cu2B Cu2 S3 73(3) 22_665 25
S4 Cu2 S3 118.0(2) 31 25
Cu6 Cu2 S3 127.9(5) . 25
Cu2B Cu2 S3 169(4) 22_665 8
S4 Cu2 S3 118.0(2) 31 8
Cu6 Cu2 S3 127.9(5) . 8
S3 Cu2 S3 96.9(4) 25 8
Cu2B Cu2 Cu4 114(3) 22_665 .
S4 Cu2 Cu4 167.8(5) 31 .
Cu6 Cu2 Cu4 125.1(14) . .
S3 Cu2 Cu4 56.1(2) 25 .
S3 Cu2 Cu4 56.1(2) 8 .
Cu2B Cu2 Te1 82(2) 22_665 7_455
S4 Cu2 Te1 127.6(5) 31 7_455
Cu6 Cu2 Te1 60.5(14) . 7_455
S3 Cu2 Te1 94.9(3) 25 7_455
S3 Cu2 Te1 94.9(3) 8 7_455
Cu4 Cu2 Te1 64.6(2) . 7_455
Cu2B Cu2 S1 82(2) 22_665 7_455
S4 Cu2 S1 127.6(5) 31 7_455
Cu6 Cu2 S1 60.5(14) . 7_455
S3 Cu2 S1 94.9(3) 25 7_455
S3 Cu2 S1 94.9(3) 8 7_455
Cu4 Cu2 S1 64.6(2) . 7_455
Te1 Cu2 S1 0.000(7) 7_455 7_455
Cu2B Cu2 Cu3 119(3) 22_665 .
S4 Cu2 Cu3 106.3(3) 31 .
Cu6 Cu2 Cu3 173.4(15) . .
S3 Cu2 Cu3 54.4(2) 25 .
S3 Cu2 Cu3 54.4(2) 8 .
Cu4 Cu2 Cu3 61.5(3) . .
Te1 Cu2 Cu3 126.1(4) 7_455 .
S1 Cu2 Cu3 126.1(4) 7_455 .
Cu2B Cu2 Cu2B 94(4) 22_665 24_565
S4 Cu2 Cu2B 45.7(5) 31 24_565
Cu6 Cu2 Cu2B 46.5(10) . 24_565
S3 Cu2 Cu2B 162.7(6) 25 24_565
S3 Cu2 Cu2B 97.1(3) 8 24_565
Cu4 Cu2 Cu2B 141.1(4) . 24_565
Te1 Cu2 Cu2B 93.9(3) 7_455 24_565
S1 Cu2 Cu2B 93.9(3) 7_455 24_565
Cu3 Cu2 Cu2B 129.0(4) . 24_565
Cu2B Cu2 Cu2B 28(3) 22_665 3_565
S4 Cu2 Cu2B 45.7(5) 31 3_565
Cu6 Cu2 Cu2B 46.5(10) . 3_565
S3 Cu2 Cu2B 97.2(3) 25 3_565
S3 Cu2 Cu2B 162.7(6) 8 3_565
Cu4 Cu2 Cu2B 141.1(4) . 3_565
Te1 Cu2 Cu2B 93.9(3) 7_455 3_565
S1 Cu2 Cu2B 93.9(3) 7_455 3_565
Cu3 Cu2 Cu2B 129.0(4) . 3_565
Cu2B Cu2 Cu2B 67.4(9) 24_565 3_565
Cu2B Cu2 Ba 61(2) 22_665 26_455
S4 Cu2 Ba 59.58(15) 31 26_455
Cu6 Cu2 Ba 108.9(11) . 26_455
S3 Cu2 Ba 59.00(11) 25 26_455
S3 Cu2 Ba 117.4(3) 8 26_455
Cu4 Cu2 Ba 112.1(3) . 26_455
Te1 Cu2 Ba 139.15(9) 7_455 26_455
S1 Cu2 Ba 139.15(9) 7_455 26_455
Cu3 Cu2 Ba 66.41(16) . 26_455
Cu2B Cu2 Ba 105.2(5) 24_565 26_455
Cu2B Cu2 Ba 62.6(3) 3_565 26_455
S5 Cu3 S3 118.40(3) . 8
S5 Cu3 S3 118.40(3) . 25
S3 Cu3 S3 105.49(2) 8 25
S5 Cu3 Cu2 107.7(2) . .
S3 Cu3 Cu2 59.89(8) 8 .
S3 Cu3 Cu2 59.89(8) 25 .
S5 Cu3 Cu4 165.66(4) . .
S3 Cu3 Cu4 56.392(18) 8 .
S3 Cu3 Cu4 56.392(18) 25 .
Cu2 Cu3 Cu4 57.9(2) . .
S5 Cu3 Cu4 108.38(3) . 33_545
S3 Cu3 Cu4 132.26(3) 8 33_545
S3 Cu3 Cu4 55.675(19) 25 33_545
Cu2 Cu3 Cu4 115.05(11) . 33_545
Cu4 Cu3 Cu4 80.19(2) . 33_545
S5 Cu3 Cu4 108.38(3) . 32
S3 Cu3 Cu4 55.675(19) 8 32
S3 Cu3 Cu4 132.26(3) 25 32
Cu2 Cu3 Cu4 115.05(11) . 32
Cu4 Cu3 Cu4 80.19(2) . 32
Cu4 Cu3 Cu4 101.91(3) 33_545 32
S5 Cu3 Cu1 50.50(2) . 25
S3 Cu3 Cu1 157.77(2) 8 25
S3 Cu3 Cu1 96.466(12) 25 25
Cu2 Cu3 Cu1 138.13(13) . 25
Cu4 Cu3 Cu1 139.41(2) . 25
Cu4 Cu3 Cu1 59.229(18) 33_545 25
Cu4 Cu3 Cu1 106.36(3) 32 25
S5 Cu3 Cu1 50.50(2) . 10
S3 Cu3 Cu1 96.466(12) 8 10
S3 Cu3 Cu1 157.77(2) 25 10
Cu2 Cu3 Cu1 138.13(13) . 10
Cu4 Cu3 Cu1 139.41(2) . 10
Cu4 Cu3 Cu1 106.36(3) 33_545 10
Cu4 Cu3 Cu1 59.229(18) 32 10
Cu1 Cu3 Cu1 61.43(2) 25 10
S5 Cu3 Cu2B 106.1(2) . .
S3 Cu3 Cu2B 54.4(4) 8 .
S3 Cu3 Cu2B 66.6(3) 25 .
Cu2 Cu3 Cu2B 6.9(3) . .
Cu4 Cu3 Cu2B 59.7(2) . .
Cu4 Cu3 Cu2B 121.5(3) 33_545 .
Cu4 Cu3 Cu2B 110.0(4) 32 .
Cu1 Cu3 Cu2B 142.0(3) 25 .
Cu1 Cu3 Cu2B 132.0(3) 10 .
S5 Cu3 Cu2B 106.1(2) . 22_665
S3 Cu3 Cu2B 66.6(3) 8 22_665
S3 Cu3 Cu2B 54.4(4) 25 22_665
Cu2 Cu3 Cu2B 6.9(3) . 22_665
Cu4 Cu3 Cu2B 59.7(2) . 22_665
Cu4 Cu3 Cu2B 110.0(4) 33_545 22_665
Cu4 Cu3 Cu2B 121.5(3) 32 22_665
Cu1 Cu3 Cu2B 132.0(3) 25 22_665
Cu1 Cu3 Cu2B 142.0(3) 10 22_665
Cu2B Cu3 Cu2B 13.4(7) . 22_665
S5 Cu3 Te2 102.63(3) . 25
S3 Cu3 Te2 105.16(3) 8 25
S3 Cu3 Te2 105.16(3) 25 25
Cu2 Cu3 Te2 149.6(2) . 25
Cu4 Cu3 Te2 91.71(2) . 25
Cu4 Cu3 Te2 53.053(16) 33_545 25
Cu4 Cu3 Te2 53.053(16) 32 25
Cu1 Cu3 Te2 64.822(18) 25 25
Cu1 Cu3 Te2 64.823(18) 10 25
Cu2B Cu3 Te2 150.4(2) . 25
Cu2B Cu3 Te2 150.4(2) 22_665 25
S3 Cu4 S3 103.52(2) 25 8
S3 Cu4 Te2 118.93(2) 25 7
S3 Cu4 Te2 118.93(2) 8 7
S3 Cu4 Cu2 60.61(9) 25 .
S3 Cu4 Cu2 60.61(9) 8 .
Te2 Cu4 Cu2 179.0(2) 7 .
S3 Cu4 Cu3 55.271(14) 25 .
S3 Cu4 Cu3 55.271(14) 8 .
Te2 Cu4 Cu3 118.40(3) 7 .
Cu2 Cu4 Cu3 60.5(2) . .
S3 Cu4 Cu1 145.77(3) 25 8
S3 Cu4 Cu1 97.088(15) 8 8
Te2 Cu4 Cu1 71.708(19) 7 8
Cu2 Cu4 Cu1 109.22(19) . 8
Cu3 Cu4 Cu1 152.347(13) . 8
S3 Cu4 Cu1 97.088(15) 25 29
S3 Cu4 Cu1 145.77(3) 8 29
Te2 Cu4 Cu1 71.708(19) 7 29
Cu2 Cu4 Cu1 109.22(19) . 29
Cu3 Cu4 Cu1 152.347(13) . 29
Cu1 Cu4 Cu1 53.20(2) 8 29
S3 Cu4 Cu3 152.11(3) 25 32
S3 Cu4 Cu3 54.578(14) 8 32
Te2 Cu4 Cu3 68.952(16) 7 32
Cu2 Cu4 Cu3 110.98(2) . 32
Cu3 Cu4 Cu3 96.983(18) . 32
Cu1 Cu4 Cu3 61.122(16) 8 32
Cu1 Cu4 Cu3 110.57(2) 29 32
S3 Cu4 Cu3 54.578(14) 25 33_545
S3 Cu4 Cu3 152.11(3) 8 33_545
Te2 Cu4 Cu3 68.952(16) 7 33_545
Cu2 Cu4 Cu3 110.98(2) . 33_545
Cu3 Cu4 Cu3 96.983(18) . 33_545
Cu1 Cu4 Cu3 110.57(2) 8 33_545
Cu1 Cu4 Cu3 61.122(16) 29 33_545
Cu3 Cu4 Cu3 137.37(3) 32 33_545
S3 Cu4 Cu2B 68.1(4) 25 .
S3 Cu4 Cu2B 55.7(3) 8 .
Te2 Cu4 Cu2B 172.8(4) 7 .
Cu2 Cu4 Cu2B 7.5(3) . .
Cu3 Cu4 Cu2B 63.5(3) . .
Cu1 Cu4 Cu2B 103.4(3) 8 .
Cu1 Cu4 Cu2B 109.9(3) 29 .
Cu3 Cu4 Cu2B 104.2(4) 32 .
Cu3 Cu4 Cu2B 118.1(4) 33_545 .
S3 Cu4 Cu2B 55.7(3) 25 22_665
S3 Cu4 Cu2B 68.1(4) 8 22_665
Te2 Cu4 Cu2B 172.8(4) 7 22_665
Cu2 Cu4 Cu2B 7.5(3) . 22_665
Cu3 Cu4 Cu2B 63.5(3) . 22_665
Cu1 Cu4 Cu2B 109.9(3) 8 22_665
Cu1 Cu4 Cu2B 103.4(3) 29 22_665
Cu3 Cu4 Cu2B 118.1(4) 32 22_665
Cu3 Cu4 Cu2B 104.2(4) 33_545 22_665
Cu2B Cu4 Cu2B 13.9(8) . 22_665
S3 Cu4 Te1 93.66(3) 25 7_455
S3 Cu4 Te1 93.66(3) 8 7_455
Te2 Cu4 Te1 122.67(3) 7 7_455
Cu2 Cu4 Te1 58.4(2) . 7_455
Cu3 Cu4 Te1 118.92(3) . 7_455
Cu1 Cu4 Te1 57.633(17) 8 7_455
Cu1 Cu4 Te1 57.633(17) 29 7_455
Cu3 Cu4 Te1 103.948(17) 32 7_455
Cu3 Cu4 Te1 103.948(17) 33_545 7_455
Cu2B Cu4 Te1 55.9(2) . 7_455
Cu2B Cu4 Te1 55.9(2) 22_665 7_455
Te2 Cu5 S1 124.956(18) . 27_445
Te2 Cu5 Te1 124.956(18) . 27_445
S1 Cu5 Te1 0.000(13) 27_445 27_445
Te2 Cu5 S1 124.956(18) . 26_455
S1 Cu5 S1 90.44(3) 27_445 26_455
Te1 Cu5 S1 90.44(3) 27_445 26_455
Te2 Cu5 Te1 124.956(18) . 26_455
S1 Cu5 Te1 90.44(3) 27_445 26_455
Te1 Cu5 Te1 90.44(3) 27_445 26_455
S1 Cu5 Te1 0.000(18) 26_455 26_455
Te2 Cu5 Te1 124.955(18) . 25
S1 Cu5 Te1 90.44(3) 27_445 25
Te1 Cu5 Te1 90.44(3) 27_445 25
S1 Cu5 Te1 90.44(3) 26_455 25
Te1 Cu5 Te1 90.44(3) 26_455 25
Te2 Cu5 S1 124.955(18) . 25
S1 Cu5 S1 90.44(3) 27_445 25
Te1 Cu5 S1 90.44(3) 27_445 25
S1 Cu5 S1 90.44(3) 26_455 25
Te1 Cu5 S1 90.44(3) 26_455 25
Te1 Cu5 S1 0.000(10) 25 25
Te2 Cu5 Cu6 180.0 . 31
S1 Cu5 Cu6 55.043(18) 27_445 31
Te1 Cu5 Cu6 55.043(18) 27_445 31
S1 Cu5 Cu6 55.043(18) 26_455 31
Te1 Cu5 Cu6 55.043(18) 26_455 31
Te1 Cu5 Cu6 55.046(18) 25 31
S1 Cu5 Cu6 55.046(18) 25 31
Te2 Cu5 Cu1 71.67(2) . 3
S1 Cu5 Cu1 146.77(2) 27_445 3
Te1 Cu5 Cu1 146.77(2) 27_445 3
S1 Cu5 Cu1 59.351(11) 26_455 3
Te1 Cu5 Cu1 59.351(11) 26_455 3
Te1 Cu5 Cu1 102.351(11) 25 3
S1 Cu5 Cu1 102.351(11) 25 3
Cu6 Cu5 Cu1 108.33(2) 31 3
Te2 Cu5 Cu1 71.67(2) . 24
S1 Cu5 Cu1 59.351(11) 27_445 24
Te1 Cu5 Cu1 59.351(11) 27_445 24
S1 Cu5 Cu1 146.77(2) 26_455 24
Te1 Cu5 Cu1 146.77(2) 26_455 24
Te1 Cu5 Cu1 102.352(11) 25 24
S1 Cu5 Cu1 102.352(11) 25 24
Cu6 Cu5 Cu1 108.33(2) 31 24
Cu1 Cu5 Cu1 143.01(4) 3 24
Te2 Cu5 Cu1 71.67(2) . 2
S1 Cu5 Cu1 102.351(11) 27_445 2
Te1 Cu5 Cu1 102.351(11) 27_445 2
S1 Cu5 Cu1 146.77(2) 26_455 2
Te1 Cu5 Cu1 146.77(2) 26_455 2
Te1 Cu5 Cu1 59.350(11) 25 2
S1 Cu5 Cu1 59.350(11) 25 2
Cu6 Cu5 Cu1 108.33(2) 31 2
Cu1 Cu5 Cu1 110.59(2) 3 2
Cu1 Cu5 Cu1 61.300(19) 24 2
Te2 Cu5 Cu1 71.67(2) . 22
S1 Cu5 Cu1 102.353(11) 27_445 22
Te1 Cu5 Cu1 102.353(11) 27_445 22
S1 Cu5 Cu1 59.352(11) 26_455 22
Te1 Cu5 Cu1 59.352(11) 26_455 22
Te1 Cu5 Cu1 146.77(2) 25 22
S1 Cu5 Cu1 146.77(2) 25 22
Cu6 Cu5 Cu1 108.33(2) 31 22
Cu1 Cu5 Cu1 52.025(18) 3 22
Cu1 Cu5 Cu1 110.59(2) 24 22
Cu1 Cu5 Cu1 143.01(4) 2 22
Cu2B Cu2B S4 81.1(5) 22_665 31
Cu2B Cu2B Cu6 81.3(5) 22_665 .
S4 Cu2B Cu6 71.9(16) 31 .
Cu2B Cu2B S3 129.6(5) 22_665 8
S4 Cu2B S3 125.9(5) 31 8
Cu6 Cu2B S3 143.1(12) . 8
Cu2B Cu2B S1 82.6(4) 22_665 7_455
S4 Cu2B S1 133.6(8) 31 7_455
Cu6 Cu2B S1 62.8(15) . 7_455
S3 Cu2B S1 97.6(5) 8 7_455
Cu2B Cu2B Te1 82.6(4) 22_665 7_455
S4 Cu2B Te1 133.6(8) 31 7_455
Cu6 Cu2B Te1 62.8(15) . 7_455
S3 Cu2B Te1 97.6(5) 8 7_455
S1 Cu2B Te1 0.000(7) 7_455 7_455
Cu2B Cu2B Cu2B 120.000(13) 22_665 24_565
S4 Cu2B Cu2B 51.8(5) 31 24_565
Cu6 Cu2B Cu2B 52.8(9) . 24_565
S3 Cu2B Cu2B 109.1(4) 8 24_565
S1 Cu2B Cu2B 103.1(4) 7_455 24_565
Te1 Cu2B Cu2B 103.1(4) 7_455 24_565
Cu2B Cu2B Cu4 83.1(4) 22_665 .
S4 Cu2B Cu4 155.0(8) 31 .
Cu6 Cu2B Cu4 124.4(14) . .
S3 Cu2B Cu4 54.6(4) 8 .
S1 Cu2B Cu4 62.4(3) 7_455 .
Te1 Cu2B Cu4 62.4(3) 7_455 .
Cu2B Cu2B Cu4 152.4(4) 24_565 .
Cu2B Cu2B Cu3 83.3(4) 22_665 .
S4 Cu2B Cu3 102.1(4) 31 .
Cu6 Cu2B Cu3 164.1(10) . .
S3 Cu2B Cu3 52.3(3) 8 .
S1 Cu2B Cu3 118.7(6) 7_455 .
Te1 Cu2B Cu3 118.7(6) 7_455 .
Cu2B Cu2B Cu3 135.0(3) 24_565 .
Cu4 Cu2B Cu3 56.8(4) . .
Cu2B Cu2B Cu2 116.3(5) 22_665 2_665
S4 Cu2B Cu2 48.3(4) 31 2_665
Cu6 Cu2B Cu2 51.5(10) . 2_665
S3 Cu2B Cu2 112.4(8) 8 2_665
S1 Cu2B Cu2 104.4(6) 7_455 2_665
Te1 Cu2B Cu2 104.4(6) 7_455 2_665
Cu2B Cu2B Cu2 4.0(4) 24_565 2_665
Cu4 Cu2B Cu2 156.2(7) . 2_665
Cu3 Cu2B Cu2 134.9(5) . 2_665
Cu2B Cu2B Ba 126.1(3) 22_665 27
S4 Cu2B Ba 63.6(3) 31 27
Cu6 Cu2B Ba 119.8(13) . 27
S3 Cu2B Ba 62.5(3) 8 27
S1 Cu2B Ba 151.1(7) 7_455 27
Te1 Cu2B Ba 151.1(7) 7_455 27
Cu2B Cu2B Ba 67.9(3) 24_565 27
Cu4 Cu2B Ba 112.5(5) . 27
Cu3 Cu2B Ba 67.4(2) . 27
Cu2 Cu2B Ba 68.6(4) 2_665 27
Cu2B Cu2B Ba 148.65(17) 22_665 9_565
S4 Cu2B Ba 119.3(7) 31 9_565
Cu6 Cu2B Ba 83.1(10) . 9_565
S3 Cu2B Ba 60.0(4) 8 9_565
S1 Cu2B Ba 66.1(3) 7_455 9_565
Te1 Cu2B Ba 66.1(3) 7_455 9_565
Cu2B Cu2B Ba 68.8(3) 24_565 9_565
Cu4 Cu2B Ba 83.6(4) . 9_565
Cu3 Cu2B Ba 112.3(5) . 9_565
Cu2 Cu2B Ba 72.7(5) 2_665 9_565
Ba Cu2B Ba 85.3(4) 27 9_565
Cu2B Cu6 Cu2B 17.5(10) 23 3_565
Cu2B Cu6 Cu2B 74.4(19) 23 2_665
Cu2B Cu6 Cu2B 88(2) 3_565 2_665
Cu2B Cu6 Cu2B 88(2) 23 24_565
Cu2B Cu6 Cu2B 98(3) 3_565 24_565
Cu2B Cu6 Cu2B 17.5(10) 2_665 24_565
Cu2B Cu6 Cu2B 88(2) 23 22_665
Cu2B Cu6 Cu2B 74.4(19) 3_565 22_665
Cu2B Cu6 Cu2B 98(3) 2_665 22_665
Cu2B Cu6 Cu2B 88(2) 24_565 22_665
Cu2B Cu6 Cu2B 98(3) 23 .
Cu2B Cu6 Cu2B 88(2) 3_565 .
Cu2B Cu6 Cu2B 88(2) 2_665 .
Cu2B Cu6 Cu2B 74.4(19) 24_565 .
Cu2B Cu6 Cu2B 17.5(11) 22_665 .
Cu2B Cu6 Cu2 8.8(5) 23 3_565
Cu2B Cu6 Cu2 8.8(5) 3_565 3_565
Cu2B Cu6 Cu2 81.9(19) 2_665 3_565
Cu2B Cu6 Cu2 94(2) 24_565 3_565
Cu2B Cu6 Cu2 81.9(19) 22_665 3_565
Cu2B Cu6 Cu2 94(2) . 3_565
Cu2B Cu6 Cu2 82.0(19) 23 2_665
Cu2B Cu6 Cu2 94(2) 3_565 2_665
Cu2B Cu6 Cu2 8.8(5) 2_665 2_665
Cu2B Cu6 Cu2 8.8(5) 24_565 2_665
Cu2B Cu6 Cu2 94(2) 22_665 2_665
Cu2B Cu6 Cu2 81.9(19) . 2_665
Cu2 Cu6 Cu2 89(2) 3_565 2_665
Cu2B Cu6 Cu2 94(2) 23 .
Cu2B Cu6 Cu2 81.9(19) 3_565 .
Cu2B Cu6 Cu2 94(2) 2_665 .
Cu2B Cu6 Cu2 81.9(19) 24_565 .
Cu2B Cu6 Cu2 8.8(5) 22_665 .
Cu2B Cu6 Cu2 8.8(5) . .
Cu2 Cu6 Cu2 89(2) 3_565 .
Cu2 Cu6 Cu2 89(2) 2_665 .
Cu2B Cu6 S1 138.4(7) 23 7_455
Cu2B Cu6 S1 121.1(6) 3_565 7_455
Cu2B Cu6 S1 138.4(7) 2_665 7_455
Cu2B Cu6 S1 121.1(6) 24_565 7_455
Cu2B Cu6 S1 66.3(3) 22_665 7_455
Cu2B Cu6 S1 66.3(3) . 7_455
Cu2 Cu6 S1 129.6(4) 3_565 7_455
Cu2 Cu6 S1 129.6(4) 2_665 7_455
Cu2 Cu6 S1 64.6(2) . 7_455
Cu2B Cu6 Te1 138.4(7) 23 7_455
Cu2B Cu6 Te1 121.1(6) 3_565 7_455
Cu2B Cu6 Te1 138.4(7) 2_665 7_455
Cu2B Cu6 Te1 121.1(6) 24_565 7_455
Cu2B Cu6 Te1 66.3(3) 22_665 7_455
Cu2B Cu6 Te1 66.3(3) . 7_455
Cu2 Cu6 Te1 129.6(4) 3_565 7_455
Cu2 Cu6 Te1 129.6(4) 2_665 7_455
Cu2 Cu6 Te1 64.6(2) . 7_455
S1 Cu6 Te1 0.000(11) 7_455 7_455
Cu2B Cu6 Te1 121.1(6) 23 8
Cu2B Cu6 Te1 138.4(7) 3_565 8
Cu2B Cu6 Te1 66.3(3) 2_665 8
Cu2B Cu6 Te1 66.3(3) 24_565 8
Cu2B Cu6 Te1 138.4(7) 22_665 8
Cu2B Cu6 Te1 121.1(6) . 8
Cu2 Cu6 Te1 129.6(4) 3_565 8
Cu2 Cu6 Te1 64.6(2) 2_665 8
Cu2 Cu6 Te1 129.6(4) . 8
S1 Cu6 Te1 98.9(18) 7_455 8
Te1 Cu6 Te1 98.9(18) 7_455 8

loop_
_geom_bond_atom_site_label_1
_geom_bond_atom_site_label_2
_geom_bond_distance
_geom_bond_site_symmetry_2
Ba S5 3.1169(7) 27
Ba S5 3.1169(7) 26_455
Ba S4 3.2829(9) 13_554
Ba S3 3.3004(7) 21
Ba S3 3.3004(7) 3_665
Ba S5 3.3219(10) .
Ba Te1 3.6047(4) 2_655
Ba S1 3.6047(4) 2_655
Ba S1 3.6047(4) 3_665
Ba Te1 3.6047(4) 3_665
Ba Cu2B 3.607(12) 26_455
Ba Cu2B 3.607(12) 11_565
Te1 Cu6 2.57(4) 13_544
Te1 Cu2B 2.645(8) 34_654
Te1 Cu2B 2.645(8) 13_544
Te1 Cu2 2.669(8) 13_544
Te1 Cu1 2.6984(5) 23_655
Te1 Cu1 2.6984(5) 2_655
Te1 Cu5 2.7520(7) 25
Te1 Cu1 2.7604(5) 11
Te1 Cu1 2.7604(5) 26
Te1 Cu4 2.8323(7) 13_544
Te1 Ba 3.6047(4) 2_655
Te1 Ba 3.6047(4) 3_665
Te2 Cu5 2.5523(11) .
Te2 Cu4 2.6167(7) 13_444
Te2 Cu4 2.6168(7) 14_544
Te2 Cu4 2.6168(7) 15_554
Te2 Cu3 3.0556(7) 25
Te2 Cu3 3.0557(7) 27_445
Te2 Cu3 3.0557(7) 26_455
S3 Cu3 2.4116(7) 15_554
S3 Cu3 2.4116(7) 25
S3 Cu4 2.4438(8) 15_554
S3 Cu4 2.4439(8) 25
S3 Cu2B 2.478(18) 10_445
S3 Cu2B 2.478(18) 15_554
S3 Cu2 2.565(8) 25
S3 Cu2 2.565(8) 15_554
S3 Ba 3.3004(7) 20
S3 Ba 3.3004(7) 2_655
S4 Cu2B 2.192(14) 31
S4 Cu2B 2.192(14) 16_445
S4 Cu2B 2.192(14) 18_545
S4 Cu2B 2.192(15) 33_545
S4 Cu2B 2.192(14) 32_445
S4 Cu2B 2.192(14) 17
S4 Cu2 2.287(11) 31
S4 Cu2 2.287(11) 32_445
S4 Cu2 2.287(11) 33_545
S4 Cu6 2.60(7) 31
S4 Ba 3.2829(9) 7_445
S4 Ba 3.2830(9) 8
S5 Cu1 2.2365(9) 10
S5 Cu1 2.2365(9) 25
S5 Cu3 2.3172(11) .
S5 Ba 3.1169(7) 27
S5 Ba 3.1169(7) 26_455
Cu1 S5 2.2365(9) 25
Cu1 Cu1 2.4756(9) 24
Cu1 S1 2.6984(5) 3_665
Cu1 Te1 2.6984(5) 3_665
Cu1 S1 2.7605(5) 27_445
Cu1 Te1 2.7605(5) 27_445
Cu1 Cu4 2.7645(7) 15_554
Cu1 Cu3 2.8171(7) 25
Cu1 Cu5 2.8224(6) .
Cu1 Cu1 2.8240(9) 12
Cu1 Cu1 2.8776(9) 22
Cu1 Ba 3.6546(5) 2_655
Cu2 Cu2B 0.400(16) 22_665
Cu2 S4 2.287(11) 31
Cu2 Cu6 2.42(4) .
Cu2 S3 2.565(8) 25
Cu2 S3 2.565(8) 8
Cu2 Cu4 2.629(12) .
Cu2 Te1 2.669(8) 7_455
Cu2 S1 2.669(8) 7_455
Cu2 Cu3 2.702(12) .
Cu2 Cu2B 3.06(3) 24_565
Cu2 Cu2B 3.06(3) 3_565
Cu2 Ba 3.783(6) 26_455
Cu3 S3 2.4116(7) 8
Cu3 S3 2.4116(7) 25
Cu3 Cu4 2.7271(8) .
Cu3 Cu4 2.7764(5) 33_545
Cu3 Cu4 2.7764(5) 32
Cu3 Cu1 2.8171(7) 25
Cu3 Cu1 2.8171(7) 10
Cu3 Cu2B 2.918(18) .
Cu3 Cu2B 2.918(18) 22_665
Cu3 Te2 3.0556(7) 25
Cu4 S3 2.4439(8) 25
Cu4 S3 2.4439(8) 8
Cu4 Te2 2.6167(7) 7
Cu4 Cu1 2.7645(7) 8
Cu4 Cu1 2.7645(7) 29
Cu4 Cu3 2.7764(5) 32
Cu4 Cu3 2.7764(5) 33_545
Cu4 Cu2B 2.813(17) .
Cu4 Cu2B 2.813(17) 22_665
Cu4 Te1 2.8323(7) 7_455
Cu5 S1 2.7519(7) 27_445
Cu5 Te1 2.7519(7) 27_445
Cu5 S1 2.7519(7) 26_455
Cu5 Te1 2.7519(7) 26_455
Cu5 Te1 2.7520(7) 25
Cu5 S1 2.7520(7) 25
Cu5 Cu6 2.81(7) 31
Cu5 Cu1 2.8224(6) 3
Cu5 Cu1 2.8224(6) 24
Cu5 Cu1 2.8224(6) 2
Cu5 Cu1 2.8224(6) 22
Cu2B Cu2B 0.68(4) 22_665
Cu2B S4 2.192(14) 31
Cu2B Cu6 2.24(5) .
Cu2B S3 2.478(18) 8
Cu2B S1 2.645(8) 7_455
Cu2B Te1 2.645(8) 7_455
Cu2B Cu2B 2.71(4) 24_565
Cu2B Cu2 3.06(2) 2_665
Cu2B Ba 3.607(12) 27
Cu2B Ba 3.746(18) 9_565
Cu6 Cu2B 2.24(5) 23
Cu6 Cu2B 2.24(5) 3_565
Cu6 Cu2B 2.24(5) 2_665
Cu6 Cu2B 2.24(5) 24_565
Cu6 Cu2B 2.24(5) 22_665
Cu6 Cu2 2.42(4) 3_565
Cu6 Cu2 2.42(4) 2_665
Cu6 S1 2.57(4) 7_455
Cu6 Te1 2.57(4) 7_455
Cu6 Te1 2.57(4) 8
